data_1531748
loop_
_publ_author_name
'Mitrokhin, S.V.'
'Smirnova, T.N.'
'Verbetskii, V.N.'
'Somenkov, V.A.'
'Glazkov, V.P.'

_publ_section_title
;
 Structure of (Ti, Zr) - Mn - V nonstoichiometric Laves phases and (Ti0.9
 Zr0.1) (Mn0.75 V0.15 Ti0.1)2 D2.8 deuteride
;
_journal_name_full 'Journal of Alloys Compd.'
_journal_page_first 80
_journal_page_last 83
_journal_volume 356
_journal_year 2003
_chemical_formula_sum 'D2.775 Mn1.47 Ti1.12 V0.3 Zr0.11'
_chemical_name_systematic '(Ti0.89 Zr0.11) (Mn1.47 V0.30 Ti0.23) D2.775'
_space_group_IT_number 194
_symmetry_space_group_name_Hall '-P 6c 2c'
_symmetry_space_group_name_H-M 'P 63/m m c'
_cell_angle_alpha 90
_cell_angle_beta 90
_cell_angle_gamma 120
_cell_formula_units_Z 4
_cell_length_a 5.232
_cell_length_b 5.232
_cell_length_c 8.54
_cell_volume 202.453
_citation_journal_id_ASTM JALCEU
_cod_data_source_file Mitrokhin_JALCEU_2003_1437.cif
_cod_data_source_block D2.775Mn1.47Ti1.12V0.3Zr0.11
_cod_original_cell_volume 202.4529
_cod_database_code 1531748

loop_
_symmetry_equiv_pos_as_xyz
x,y,z
x-y,x,z+1/2
-y,x-y,z
-x,-y,z+1/2
-x+y,-x,z
y,-x+y,z+1/2
-y,-x,-z+1/2
x-y,-y,-z
x,x-y,-z+1/2
y,x,-z
-x+y,y,-z+1/2
-x,-x+y,-z
-x,-y,-z
-x+y,-x,-z-1/2
y,-x+y,-z
x,y,-z-1/2
x-y,x,-z
-y,x-y,-z-1/2
y,x,z-1/2
-x+y,y,z
-x,-x+y,z-1/2
-y,-x,z
x-y,-y,z-1/2
x,x-y,z

loop_
_atom_site_label
_atom_site_type_symbol
_atom_site_fract_x
_atom_site_fract_y
_atom_site_fract_z
_atom_site_occupancy
_atom_site_U_iso_or_equiv
Ti1 Ti 0.3333 0.6667 0.058 0.89 0.0
D2 D 0.499 0.998 0.593 0.29 0.0
Zr1 Zr 0.3333 0.6667 0.058 0.11 0.0
Mn1 Mn 0 0 0 0.39 0.0
Ti2 Ti 0.832 0.664 0.25 0.15 0.0
D1 D 0.149 0.356 0.558 0.29 0.0
D3 D 0.507 0.014 0.25 0.11 0.0
V1 V 0 0 0 0.61 0.0
Mn2 Mn 0.832 0.664 0.25 0.85 0.0
